data_2013901
loop_
_publ_author_name
'Yavuz K\"oysal'
'\,Samil I\,s\?ik'
'Meri\,c K\"oksal'
'Hakk\?i Erdo\~gan'
'Nesrin Gokhan'

_publ_section_title
;3-[4-(4-Fluorophenyl)piperazin-1-ylmethyl]-5-methyl-1,3-benzoxazol-2(3<i>H</i>)-one
 and
 3-[4-(2-fluorophenyl)piperazin-1-ylmethyl]-5-methyl-1,3-benzoxazol-2(3<i>H</i>)-one
;
_journal_issue 4
_journal_name_full 'Acta Crystallographica Section C'
_journal_page_first o232
_journal_page_last o234
_journal_paper_doi 10.1107/S0108270104003269
_journal_volume 60
_journal_year 2004
_chemical_formula_iupac 'C19 H20 F N3 O2'
_chemical_formula_moiety 'C19 H20 F N3 O2'
_chemical_formula_sum 'C19 H20 F N3 O2'
_chemical_formula_weight 341.22
_chemical_name_systematic
;
3-[4-(4-Fluorophenyl)piperazin-1-ylmethyl]-5-methyl-1,3-benzoxazol-2(3H)-one
;
_space_group_IT_number 14
_symmetry_cell_setting monoclinic
_symmetry_space_group_name_Hall '-P 2ybc'
_symmetry_space_group_name_H-M 'P 1 21/c 1'
_atom_sites_solution_hydrogens constr
_atom_sites_solution_primary direct
_atom_sites_solution_secondary difmap
_cell_angle_alpha 90.00
_cell_angle_beta 103.067(7)
_cell_angle_gamma 90.00
_cell_formula_units_Z 4
_cell_length_a 8.1788(6)
_cell_length_b 6.1512(4)
_cell_length_c 34.090(3)
_cell_measurement_reflns_used 10038
_cell_measurement_temperature 293(2)
_cell_measurement_theta_max 29.42
_cell_measurement_theta_min 0.00
_cell_volume 1670.6(2)
_computing_cell_refinement 'STOE X-AREA'
_computing_data_collection 'STOE X-AREA (Stoe & Cie, 2002)'
_computing_data_reduction 'STOE X-RED (Stoe & Cie, 2002)'
_computing_molecular_graphics 'ORTEPIII (Burnett & Johnson, 1996)'
_computing_publication_material 'WinGX (Farrugia, 1997) and PARST (Nardelli, 1995)'
_computing_structure_refinement 'SHELXL97 (Sheldrick, 1997)'
_computing_structure_solution 'SHELXS97 (Sheldrick, 1997)'
_diffrn_ambient_temperature 293(2)
_diffrn_detector_area_resol_mean 6.67
_diffrn_measured_fraction_theta_full 0.993
_diffrn_measured_fraction_theta_max 0.993
_diffrn_measurement_device_type 'STOE IPDS 2'
_diffrn_measurement_method '\w scan'
_diffrn_radiation_monochromator graphite
_diffrn_radiation_source 'fine-focus sealed tube'
_diffrn_radiation_type MoK\a
_diffrn_radiation_wavelength 0.71073
_diffrn_reflns_av_R_equivalents 0.0277
_diffrn_reflns_av_sigmaI/netI 0.0225
_diffrn_reflns_limit_h_max 9
_diffrn_reflns_limit_h_min -10
_diffrn_reflns_limit_k_max 7
_diffrn_reflns_limit_k_min -7
_diffrn_reflns_limit_l_max 42
_diffrn_reflns_limit_l_min -42
_diffrn_reflns_number 7820
_diffrn_reflns_theta_full 26.00
_diffrn_reflns_theta_max 26.00
_diffrn_reflns_theta_min 2.56
_exptl_absorpt_coefficient_mu 0.097
_exptl_absorpt_correction_T_max 0.9688
_exptl_absorpt_correction_T_min 0.9397
_exptl_absorpt_correction_type integration
_exptl_absorpt_process_details '(STOE X-RED; Stoe & Cie, 2002)'
_exptl_crystal_colour colourless
_exptl_crystal_density_diffrn 1.357
_exptl_crystal_density_method 'not measured'
_exptl_crystal_description prism
_exptl_crystal_F_000 720
_exptl_crystal_size_max 0.620
_exptl_crystal_size_mid 0.480
_exptl_crystal_size_min 0.350
_refine_diff_density_max 0.945
_refine_diff_density_min -0.426
_refine_ls_extinction_method none
_refine_ls_goodness_of_fit_ref 1.067
_refine_ls_hydrogen_treatment 'see text'
_refine_ls_matrix_type full
_refine_ls_number_parameters 240
_refine_ls_number_reflns 3072
_refine_ls_number_restraints 0
_refine_ls_restrained_S_all 1.067
_refine_ls_R_factor_all 0.0954
_refine_ls_R_factor_gt 0.0796
_refine_ls_shift/su_max 0.000
_refine_ls_shift/su_mean 0.000
_refine_ls_structure_factor_coef Fsqd
_refine_ls_weighting_details 'calc w=1/[\s^2^(Fo^2^)+(0.1428P)^2^+0.916P] where P=(Fo^2^+2Fc^2^)/3'
_refine_ls_weighting_scheme calc
_refine_ls_wR_factor_gt 0.2331
_refine_ls_wR_factor_ref 0.2504
_reflns_number_gt 2368
_reflns_number_total 3072
_reflns_threshold_expression I>2\s(I)
_cod_data_source_file av1163.cif
_cod_data_source_block I
_cod_original_sg_symbol_H-M 'P 21/c'
_cod_database_code 2013901

loop_
_symmetry_equiv_pos_as_xyz
'x, y, z'
'-x, y+1/2, -z+1/2'
'-x, -y, -z'
'x, -y-1/2, z-1/2'

loop_
_atom_site_label
_atom_site_fract_x
_atom_site_fract_y
_atom_site_fract_z
_atom_site_U_iso_or_equiv
_atom_site_adp_type
_atom_site_calc_flag
_atom_site_refinement_flags
_atom_site_occupancy
_atom_site_disorder_assembly
_atom_site_disorder_group
_atom_site_type_symbol
F1 -0.4451(3) 0.1980(4) 0.25278(8) 0.0883(8) Uani d . 1 . . F
O1 0.6376(4) 0.7349(5) 0.11743(9) 0.0921(9) Uani d . 1 . . O
O2 0.5004(3) 0.8047(3) 0.05353(7) 0.0634(6) Uani d . 1 . . O
N1 0.0705(3) 0.2670(4) 0.17372(9) 0.0623(7) Uani d . 1 . . N
N2 0.3002(4) 0.3067(4) 0.12303(9) 0.0709(9) Uani d . 1 . . N
N3 0.4476(3) 0.4915(4) 0.08023(7) 0.0523(6) Uani d . 1 . . N
C1 -0.3220(4) 0.2157(6) 0.23245(11) 0.0624(8) Uani d . 1 . . C
C2 -0.2266(4) 0.4004(6) 0.23707(11) 0.0661(9) Uani d . 1 . . C
H2 -0.2467 0.5116 0.2538 0.076(11) Uiso d R 1 . . H
C3 -0.0995(4) 0.4168(5) 0.21697(11) 0.0613(8) Uani d . 1 . . C
H3 -0.0336 0.5416 0.2201 0.064(9) Uiso d R 1 . . H
C4 -0.0671(3) 0.2523(4) 0.19178(9) 0.0512(7) Uani d . 1 . . C
C5 -0.1692(4) 0.0694(5) 0.18714(10) 0.0584(8) Uani d . 1 . . C
H5 -0.1527 -0.0418 0.1700 0.065(9) Uiso d R 1 . . H
C6 -0.2963(4) 0.0526(6) 0.20758(11) 0.0661(9) Uani d . 1 . . C
H6 -0.3639 -0.0705 0.2046 0.087(12) Uiso d R 1 . . H
C7 0.1183(6) 0.4709(6) 0.16319(14) 0.0859(13) Uani d . 1 . . C
H7A 0.1208 0.5700 0.1855 0.103 Uiso calc R 1 . . H
H7B 0.0347 0.5239 0.1403 0.103 Uiso calc R 1 . . H
C8 0.2901(5) 0.4735(5) 0.15245(11) 0.0641(9) Uani d . 1 . . C
H8A 0.3007 0.6150 0.1408 0.077(11) Uiso d R 1 . . H
H8B 0.3821 0.4572 0.1757 0.123(18) Uiso d R 1 . . H
C9 0.2595(6) 0.1032(6) 0.13649(16) 0.0903(13) Uani d . 1 . . C
H9A 0.3419 0.0649 0.1607 0.108 Uiso calc R 1 . . H
H9B 0.2652 -0.0049 0.1161 0.108 Uiso calc R 1 . . H
C10 0.0904(4) 0.0975(5) 0.14518(11) 0.0650(9) Uani d . 1 . . C
H10A 0.0009 0.1073 0.1216 0.093(13) Uiso d R 1 . . H
H10B 0.0827 -0.0417 0.1574 0.085(12) Uiso d R 1 . . H
C11 0.4556(4) 0.3174(5) 0.10935(10) 0.0619(8) Uani d . 1 . . C
H11A 0.4743 0.1801 0.0971 0.064(9) Uiso d R 1 . . H
H11B 0.5490 0.3426 0.1321 0.083(12) Uiso d R 1 . . H
C12 0.5398(4) 0.6778(5) 0.08766(11) 0.0621(8) Uani d . 1 . . C
C13 0.3857(4) 0.6890(4) 0.02439(10) 0.0529(7) Uani d . 1 . . C
C14 0.3172(4) 0.7473(5) -0.01371(11) 0.0634(8) Uani d . 1 . . C
H14 0.3420 0.8795 -0.0242 0.073(10) Uiso d R 1 . . H
C15 0.2082(4) 0.5990(6) -0.03666(11) 0.0641(8) Uani d . 1 . . C
H15 0.1585 0.6333 -0.0633 0.068(10) Uiso d R 1 . . H
C16 0.1698(4) 0.4003(5) -0.02106(10) 0.0556(7) Uani d . 1 . . C
C17 0.2429(3) 0.3473(5) 0.01838(9) 0.0510(7) Uani d . 1 . . C
H17 0.2191 0.2157 0.0293 0.054(8) Uiso d R 1 . . H
C18 0.3520(3) 0.4937(4) 0.04108(9) 0.0473(6) Uani d . 1 . . C
C19 0.0502(4) 0.2464(7) -0.04739(12) 0.0735(10) Uani d . 1 . . C
H19A -0.0323 0.3280 -0.0662 0.110 Uiso calc R 1 . . H
H19B -0.0047 0.1585 -0.0310 0.110 Uiso calc R 1 . . H
H19C 0.1112 0.1545 -0.0618 0.110 Uiso calc R 1 . . H

loop_
_atom_site_aniso_label
_atom_site_aniso_U_11
_atom_site_aniso_U_22
_atom_site_aniso_U_33
_atom_site_aniso_U_12
_atom_site_aniso_U_13
_atom_site_aniso_U_23
F1 0.0737(13) 0.0909(16) 0.1090(19) 0.0017(11) 0.0390(13) 0.0125(13)
O1 0.107(2) 0.0838(19) 0.0788(19) -0.0306(16) 0.0064(15) -0.0247(15)
O2 0.0727(14) 0.0458(11) 0.0759(16) -0.0139(10) 0.0258(11) -0.0094(10)
N1 0.0670(16) 0.0463(13) 0.0774(19) -0.0094(11) 0.0245(14) -0.0192(12)
N2 0.107(2) 0.0521(15) 0.0659(18) -0.0184(15) 0.0459(17) -0.0141(12)
N3 0.0636(14) 0.0477(12) 0.0476(13) -0.0058(10) 0.0170(11) -0.0057(10)
C1 0.0516(15) 0.0680(19) 0.066(2) 0.0065(14) 0.0096(14) 0.0117(16)
C2 0.0610(18) 0.0642(19) 0.074(2) 0.0031(15) 0.0172(16) -0.0077(17)
C3 0.0609(17) 0.0521(16) 0.072(2) -0.0044(14) 0.0171(15) -0.0109(15)
C4 0.0486(14) 0.0472(14) 0.0533(16) -0.0017(12) 0.0021(12) -0.0038(12)
C5 0.0633(17) 0.0474(15) 0.0602(18) -0.0052(13) 0.0049(14) -0.0050(13)
C6 0.0591(17) 0.0591(18) 0.076(2) -0.0087(15) 0.0069(16) 0.0037(16)
C7 0.129(3) 0.0538(19) 0.094(3) -0.019(2) 0.066(3) -0.0174(18)
C8 0.090(2) 0.0450(15) 0.063(2) -0.0118(15) 0.0309(18) -0.0095(14)
C9 0.112(3) 0.055(2) 0.116(4) -0.007(2) 0.054(3) -0.020(2)
C10 0.080(2) 0.0411(15) 0.078(2) -0.0082(14) 0.0261(18) -0.0144(15)
C11 0.078(2) 0.0553(17) 0.0538(18) -0.0006(15) 0.0175(15) -0.0008(13)
C12 0.0718(19) 0.0530(16) 0.065(2) -0.0096(14) 0.0229(16) -0.0128(14)
C13 0.0553(15) 0.0426(14) 0.0669(19) -0.0001(12) 0.0268(14) -0.0011(13)
C14 0.0672(18) 0.0512(16) 0.076(2) 0.0076(14) 0.0251(16) 0.0152(15)
C15 0.0628(18) 0.0675(19) 0.0616(19) 0.0128(15) 0.0130(15) 0.0130(16)
C16 0.0482(14) 0.0577(16) 0.0614(18) 0.0057(12) 0.0132(12) -0.0028(14)
C17 0.0517(14) 0.0449(14) 0.0594(17) -0.0016(12) 0.0190(12) -0.0012(12)
C18 0.0492(13) 0.0427(13) 0.0551(16) 0.0010(11) 0.0226(12) -0.0022(11)
C19 0.0630(19) 0.078(2) 0.072(2) 0.0016(17) 0.0003(16) -0.0102(18)

loop_
_atom_type_symbol
_atom_type_description
_atom_type_scat_dispersion_real
_atom_type_scat_dispersion_imag
_atom_type_scat_source
C C 0.0030 0.0020 'International Tables Vol C Tables 4.2.6.8 and 6.1.1.4'
H H 0.0000 0.0000 'International Tables Vol C Tables 4.2.6.8 and 6.1.1.4'
F F 0.0170 0.0100 'International Tables Vol C Tables 4.2.6.8 and 6.1.1.4'
N N 0.0060 0.0030 'International Tables Vol C Tables 4.2.6.8 and 6.1.1.4'
O O 0.0110 0.0060 'International Tables Vol C Tables 4.2.6.8 and 6.1.1.4'

loop_
_geom_angle_atom_site_label_1
_geom_angle_atom_site_label_2
_geom_angle_atom_site_label_3
_geom_angle
_geom_angle_publ_flag
C12 O2 C13 107.7(2) ?
C7 N1 C4 118.3(3) ?
C7 N1 C10 113.2(3) ?
C4 N1 C10 117.9(2) ?
C9 N2 C8 110.6(3) ?
C9 N2 C11 115.9(3) ?
C8 N2 C11 112.4(3) ?
C12 N3 C18 109.8(3) ?
C12 N3 C11 123.7(3) ?
C18 N3 C11 126.4(2) ?
F1 C1 C6 119.9(3) ?
F1 C1 C2 118.7(3) ?
C6 C1 C2 121.3(3) ?
C1 C2 C3 118.8(3) ?
C1 C2 H2 120.5 ?
C3 C2 H2 120.8 ?
C2 C3 C4 121.8(3) ?
C2 C3 H3 119.2 ?
C4 C3 H3 119.1 ?
C5 C4 C3 117.8(3) ?
C5 C4 N1 121.6(3) ?
C3 C4 N1 120.5(3) ?
C6 C5 C4 120.3(3) ?
C6 C5 H5 119.7 ?
C4 C5 H5 119.9 ?
C1 C6 C5 120.0(3) ?
C1 C6 H6 119.9 ?
C5 C6 H6 120.1 ?
N1 C7 C8 113.6(3) yes
N1 C7 H7A 108.9 ?
C8 C7 H7A 108.9 ?
N1 C7 H7B 108.9 ?
C8 C7 H7B 108.9 ?
H7A C7 H7B 107.7 ?
N2 C8 C7 110.9(3) yes
N2 C8 H8A 109.2 ?
C7 C8 H8A 106.2 ?
N2 C8 H8B 109.7 ?
C7 C8 H8B 112.9 ?
H8A C8 H8B 107.6 ?
N2 C9 C10 113.0(3) yes
N2 C9 H9A 109.0 ?
C10 C9 H9A 109.0 ?
N2 C9 H9B 109.0 ?
C10 C9 H9B 109.0 ?
H9A C9 H9B 107.8 ?
N1 C10 C9 111.5(3) yes
N1 C10 H10A 109.5 ?
C9 C10 H10A 113.7 ?
N1 C10 H10B 108.7 ?
C9 C10 H10B 105.3 ?
H10A C10 H10B 107.9 ?
N2 C11 N3 110.2(3) yes
N2 C11 H11A 109.6 ?
N3 C11 H11A 109.5 ?
N2 C11 H11B 109.9 ?
N3 C11 H11B 109.5 ?
H11A C11 H11B 108.1 ?
O1 C12 N3 129.9(4) yes
O1 C12 O2 122.4(3) yes
N3 C12 O2 107.8(3) ?
C14 C13 C18 123.5(3) ?
C14 C13 O2 128.2(3) ?
C18 C13 O2 108.3(3) ?
C13 C14 C15 116.4(3) ?
C13 C14 H14 121.9 ?
C15 C14 H14 121.7 ?
C14 C15 C16 122.1(3) ?
C14 C15 H15 118.9 ?
C16 C15 H15 118.9 ?
C17 C16 C15 119.5(3) ?
C17 C16 C19 120.8(3) ?
C15 C16 C19 119.7(3) ?
C18 C17 C16 118.4(3) ?
C18 C17 H17 120.8 ?
C16 C17 H17 120.8 ?
C17 C18 C13 120.1(3) ?
C17 C18 N3 133.5(3) ?
C13 C18 N3 106.4(3) ?
C16 C19 H19A 109.5 ?
C16 C19 H19B 109.5 ?
H19A C19 H19B 109.5 ?
C16 C19 H19C 109.5 ?
H19A C19 H19C 109.5 ?
H19B C19 H19C 109.5 ?

loop_
_geom_bond_atom_site_label_1
_geom_bond_atom_site_label_2
_geom_bond_site_symmetry_2
_geom_bond_distance
_geom_bond_publ_flag
F1 C1 . 1.350(4) yes
O1 C12 . 1.194(4) yes
O2 C12 . 1.377(4) yes
O2 C13 . 1.397(4) yes
N1 C7 . 1.385(4) yes
N1 C4 . 1.402(4) yes
N1 C10 . 1.460(4) yes
N2 C9 . 1.399(5) yes
N2 C8 . 1.450(4) yes
N2 C11 . 1.451(4) yes
N3 C12 . 1.364(4) yes
N3 C18 . 1.386(4) yes
N3 C11 . 1.452(4) yes
C1 C6 . 1.360(5) ?
C1 C2 . 1.366(5) ?
C2 C3 . 1.372(5) ?
C2 H2 . 0.9298 ?
C3 C4 . 1.391(4) ?
C3 H3 . 0.9299 ?
C4 C5 . 1.389(4) ?
C5 C6 . 1.380(5) ?
C5 H5 . 0.9296 ?
C6 H6 . 0.9300 ?
C7 C8 . 1.530(5) ?
C7 H7A . 0.9700 ?
C7 H7B . 0.9700 ?
C8 H8A . 0.9680 ?
C8 H8B . 0.9661 ?
C9 C10 . 1.479(5) ?
C9 H9A . 0.9700 ?
C9 H9B . 0.9700 ?
C10 H10A . 0.9588 ?
C10 H10B . 0.9594 ?
C11 H11A . 0.9701 ?
C11 H11B . 0.9697 ?
C13 C14 . 1.342(5) ?
C13 C18 . 1.384(4) ?
C14 C15 . 1.387(5) ?
C14 H14 . 0.9298 ?
C15 C16 . 1.396(5) ?
C15 H15 . 0.9301 ?
C16 C17 . 1.381(4) ?
C16 C19 . 1.504(5) ?
C17 C18 . 1.376(4) ?
C17 H17 . 0.9299 ?
C19 H19A . 0.9600 ?
C19 H19B . 0.9600 ?
C19 H19C . 0.9600 ?

loop_
_geom_hbond_atom_site_label_D
_geom_hbond_atom_site_label_H
_geom_hbond_atom_site_label_A
_geom_hbond_site_symmetry_A
_geom_hbond_distance_DH
_geom_hbond_distance_HA
_geom_hbond_distance_DA
_geom_hbond_angle_DHA
C5 H5 O1 1_445 0.93 2.58 3.268(4) 131
C14 H14 O2 3_675 0.93 2.65 3.547(4) 163

loop_
_geom_torsion_atom_site_label_1
_geom_torsion_atom_site_label_2
_geom_torsion_atom_site_label_3
_geom_torsion_atom_site_label_4
_geom_torsion
_geom_torsion_publ_flag
F1 C1 C2 C3 178.9(3) ?
C6 C1 C2 C3 -2.0(5) ?
C1 C2 C3 C4 0.9(5) ?
C2 C3 C4 C5 0.6(5) ?
C2 C3 C4 N1 -175.7(3) ?
C7 N1 C4 C5 150.7(4) yes
C10 N1 C4 C5 8.4(5) yes
C7 N1 C4 C3 -33.2(5) ?
C10 N1 C4 C3 -175.4(3) ?
C3 C4 C5 C6 -1.0(5) ?
N1 C4 C5 C6 175.3(3) ?
F1 C1 C6 C5 -179.2(3) ?
C2 C1 C6 C5 1.6(5) ?
C4 C5 C6 C1 -0.1(5) ?
C4 N1 C7 C8 167.4(3) ?
C10 N1 C7 C8 -48.7(5) ?
C9 N2 C8 C7 -54.1(5) ?
C11 N2 C8 C7 174.7(3) ?
N1 C7 C8 N2 50.8(5) yes
C8 N2 C9 C10 57.7(5) ?
C11 N2 C9 C10 -172.9(3) ?
C7 N1 C10 C9 50.0(5) ?
C4 N1 C10 C9 -165.9(3) ?
N2 C9 C10 N1 -54.9(5) yes
C9 N2 C11 N3 153.6(3) ?
C8 N2 C11 N3 -77.9(4) ?
C12 N3 C11 N2 110.5(3) ?
C18 N3 C11 N2 -71.4(4) ?
C18 N3 C12 O1 -179.2(3) ?
C11 N3 C12 O1 -0.9(5) ?
C18 N3 C12 O2 1.7(3) ?
C11 N3 C12 O2 180.0(2) ?
C13 O2 C12 O1 178.9(3) ?
C13 O2 C12 N3 -1.9(3) ?
C12 O2 C13 C14 -177.9(3) ?
C12 O2 C13 C18 1.5(3) ?
C18 C13 C14 C15 -0.4(4) ?
O2 C13 C14 C15 178.9(3) ?
C13 C14 C15 C16 0.7(5) ?
C14 C15 C16 C17 -0.5(5) ?
C14 C15 C16 C19 179.8(3) ?
C15 C16 C17 C18 0.0(4) ?
C19 C16 C17 C18 179.7(3) ?
C16 C17 C18 C13 0.3(4) ?
C16 C17 C18 N3 -178.4(3) ?
C14 C13 C18 C17 -0.1(4) ?
O2 C13 C18 C17 -179.5(2) ?
C14 C13 C18 N3 178.9(3) ?
O2 C13 C18 N3 -0.4(3) ?
C12 N3 C18 C17 178.1(3) ?
C11 N3 C18 C17 -0.1(5) ?
C12 N3 C18 C13 -0.8(3) ?
C11 N3 C18 C13 -179.0(3) ?

loop_
_cod_related_entry_id
_cod_related_entry_database
_cod_related_entry_code
1 ChemSpider 21134286
